data_1006079
loop_
_publ_author_name
'Rubin, J'
'Palacios, E'
'Bartolome, J'
'Rodriguez-Carvajal, J'

_publ_section_title
;
A single-crystal neutron diffraction study of N H4 Mn F3
;
_journal_coden_ASTM JCOMEL
_journal_name_full 'Journal of Physics: Condensed Matter'
_journal_page_first 563
_journal_page_last 575
_journal_paper_doi 10.1088/0953-8984/7/3/011
_journal_volume 7
_journal_year 1995
_chemical_formula_structural '(N H4) (Mn F3)'
_chemical_formula_sum 'F3 H4 Mn N'
_chemical_name_systematic 'Ammonium trifluoromanganate(II)'
_space_group_IT_number 221
_symmetry_cell_setting cubic
_symmetry_Int_Tables_number 221
_symmetry_space_group_name_Hall '-P 4 2 3'
_symmetry_space_group_name_H-M 'P m -3 m'
_cell_angle_alpha 90
_cell_angle_beta 90
_cell_angle_gamma 90
_cell_formula_units_Z 1
_cell_length_a 4.2364(4)
_cell_length_b 4.2364(4)
_cell_length_c 4.2364(4)
_cell_volume 76.0
_refine_ls_R_factor_all 0.048
_cod_original_formula_sum 'H4 F3 Mn N'
_cod_database_code 1006079

loop_
_symmetry_equiv_pos_as_xyz
x,y,z
y,z,x
z,x,y
x,z,y
y,x,z
z,y,x
x,-y,-z
y,-z,-x
z,-x,-y
x,-z,-y
y,-x,-z
z,-y,-x
-x,y,-z
-y,z,-x
-z,x,-y
-x,z,-y
-y,x,-z
-z,y,-x
-x,-y,z
-y,-z,x
-z,-x,y
-x,-z,y
-y,-x,z
-z,-y,x
-x,-y,-z
-y,-z,-x
-z,-x,-y
-x,-z,-y
-y,-x,-z
-z,-y,-x
-x,y,z
-y,z,x
-z,x,y
-x,z,y
-y,x,z
-z,y,x
x,-y,z
y,-z,x
z,-x,y
x,-z,y
y,-x,z
z,-y,x
x,y,-z
y,z,-x
z,x,-y
x,z,-y
y,x,-z
z,y,-x

loop_
_atom_site_aniso_label
_atom_site_aniso_U_11
_atom_site_aniso_U_12
_atom_site_aniso_U_13
_atom_site_aniso_U_22
_atom_site_aniso_U_23
_atom_site_aniso_U_33
Mn1 0.00652(17) 0. 0. 0.00652(17) 0. 0.00652(17)
F1 0.00615(28) 0. 0. 0.02589(28) 0. 0.02589(28)
N1 0.01452(14) 0. 0. 0.01452(14) 0. 0.01452(14)
H1 0.03928(9) 0. 0. 0.04825(60) -0.01849(47) 0.04007(38)

loop_
_atom_site_label
_atom_site_type_symbol
_atom_site_symmetry_multiplicity
_atom_site_Wyckoff_symbol
_atom_site_fract_x
_atom_site_fract_y
_atom_site_fract_z
_atom_site_occupancy
_atom_site_attached_hydrogens
_atom_site_calc_flag
Mn1 Mn2+ 1 a 0. 0. 0. 1. 0 d
F1 F1- 3 d 0.5 0. 0. 1. 0 d
N1 N3- 1 b 0.5 0.5 0.5 1. 4 d
H1 H1+ 24 l 0.5 0.68692(45) 0.63895(46) 0.1667 0 d

loop_
_atom_type_symbol
_atom_type_oxidation_number
Mn2+ 2.000
F1- -1.000
N3- -3.000
H1+ 1.000
